data_4309670
loop_
_publ_author_name
'Krzysztof Ch\/lopek'
'Eckhard Bill'
'Thomas Weyherm\"uller'
'Karl Wieghardt'

_publ_section_title
;
Molecular and Electronic Structure of Five-Coordinate Complexes of
Iron(II/III) Containingo-Diiminobenzosemiquinonate(1-) \p Radical Ligands
;
_journal_name_full 'Inorganic Chemistry'
_journal_page_first 7087
_journal_page_last 7098
_journal_paper_doi 10.1021/ic050829k
_journal_volume 44
_journal_year 2005
_chemical_formula_analytical '[C36 H47 Fe N4 P1]+, (PF6)-'
_chemical_formula_sum 'C36 H47 F6 Fe N4 P2'
_chemical_formula_weight 767.57
_chemical_name_systematic
; 
 ? 
;
_space_group_IT_number 14
_symmetry_cell_setting monoclinic
_symmetry_space_group_name_Hall '-P 2ybc'
_symmetry_space_group_name_H-M 'P 1 21/c 1'
_atom_sites_solution_hydrogens geom
_atom_sites_solution_primary direct
_atom_sites_solution_secondary difmap
_audit_creation_method SHELXL
_cell_angle_alpha 90.00
_cell_angle_beta 106.98(1)
_cell_angle_gamma 90.00
_cell_formula_units_Z 4
_cell_length_a 11.5157(3)
_cell_length_b 19.7687(3)
_cell_length_c 16.9228(3)
_cell_measurement_reflns_used 131016
_cell_measurement_temperature 100(2)
_cell_volume 3684.5(2)
_computing_cell_refinement 'DENZO, Nonius Collect Software'
_computing_data_collection 'DENZO, Nonius Collect Software'
_computing_data_reduction 'DENZO, Nonius Collect Software'
_computing_structure_refinement 'SHELXL-93 (Sheldrick, 1993)'
_computing_structure_solution 'SHELXS-86 (Sheldrick, 1990)'
_diffrn_ambient_temperature 100(2)
_diffrn_measurement_device 'Nonius Kappa-CCD'
_diffrn_measurement_method '1050 images at 0.9 deg. in \w and 45 sec.'
_diffrn_radiation_monochromator graphite
_diffrn_radiation_source 'rotating anode, 50kV, 80mA'
_diffrn_radiation_type MoK\a
_diffrn_radiation_wavelength 0.71073
_diffrn_reflns_av_R_equivalents 0.0504
_diffrn_reflns_av_sigmaI/netI 0.0332
_diffrn_reflns_limit_h_max 17
_diffrn_reflns_limit_h_min -17
_diffrn_reflns_limit_k_max 30
_diffrn_reflns_limit_k_min -30
_diffrn_reflns_limit_l_max 26
_diffrn_reflns_limit_l_min -26
_diffrn_reflns_number 103666
_diffrn_reflns_theta_max 33.00
_diffrn_reflns_theta_min 3.25
_exptl_absorpt_coefficient_mu 0.558
_exptl_absorpt_correction_T_max 0.9590
_exptl_absorpt_correction_T_min 0.8728
_exptl_absorpt_correction_type gaussian
_exptl_crystal_colour 'deep brown'
_exptl_crystal_density_diffrn 1.384
_exptl_crystal_description 'opaque block'
_exptl_crystal_F_000 1604
_exptl_crystal_size_max 0.24
_exptl_crystal_size_mid 0.22
_exptl_crystal_size_min 0.08
_refine_diff_density_max 0.483
_refine_diff_density_min -0.353
_refine_diff_density_rms 0.060
_refine_ls_extinction_method none
_refine_ls_goodness_of_fit_all 1.024
_refine_ls_goodness_of_fit_obs 1.059
_refine_ls_matrix_type full
_refine_ls_number_parameters 450
_refine_ls_number_reflns 13830
_refine_ls_number_restraints 0
_refine_ls_restrained_S_all 1.029
_refine_ls_restrained_S_obs 1.059
_refine_ls_R_factor_all 0.0495
_refine_ls_R_factor_obs 0.0350
_refine_ls_shift/esd_max 0.001
_refine_ls_shift/esd_mean 0.000
_refine_ls_structure_factor_coef Fsqd
_refine_ls_weighting_details 'w=1/[\s^2^(Fo^2^)+(0.0311P)^2^+1.8793P] where P=(Fo^2^+2Fc^2^)/3'
_refine_ls_weighting_scheme calc
_refine_ls_wR_factor_all 0.0831
_refine_ls_wR_factor_obs 0.0770
_reflns_number_observed 11345
_reflns_number_total 13872
_reflns_observed_criterion >2sigma(I)
_cod_data_source_file ic050829ksi20050523_064057_2.cif
_cod_data_source_block 2ox
_cod_depositor_comments
;
The following automatic conversions were performed:
'_symmetry_cell_setting' value 'Monoclinic' changed to 'monoclinic'
according to '/home/saulius/struct/CIF-dictionaries/cif_core.dic'
dictionary named 'cif_core.dic' version 2.4.1 from
2010-06-29.

'_exptl_absorpt_correction_type' value 'Gaussian' changed to
'gaussian' according to
'/home/saulius/struct/CIF-dictionaries/cif_core.dic' dictionary named
'cif_core.dic' version 2.4.1 from 2010-06-29.

Automatic conversion script
Id: cif_fix_enum 1527 2010-12-29 10:47:43Z saulius 

The following automatic conversions were performed:

'_refine_ls_weighting_scheme' value 'calc
w=1/[\s^2^(Fo^2^)+(0.0311P)^2^+1.8793P] where P=(Fo^2^+2Fc^2^)/3' was
changed to 'calc'. New tag '_refine_ls_weighting_details' was
created. The value of the new tag was set to
'w=1/[\s^2^(Fo^2^)+(0.0311P)^2^+1.8793P] where P=(Fo^2^+2Fc^2^)/3'.

Automatic conversion script
Id: cif_fix_values 3143 2015-03-26 13:38:13Z robertas 
;
_cod_original_cell_volume 3684.54(13)
_cod_database_code 4309670

loop_
_symmetry_equiv_pos_as_xyz
'x, y, z'
'-x, y+1/2, -z+1/2'
'-x, -y, -z'
'x, -y-1/2, z-1/2'

loop_
_atom_site_aniso_label
_atom_site_aniso_U_11
_atom_site_aniso_U_22
_atom_site_aniso_U_33
_atom_site_aniso_U_23
_atom_site_aniso_U_13
_atom_site_aniso_U_12
Fe1 0.00968(6) 0.01004(7) 0.01151(7) 0.00061(5) 0.00281(5) 0.00063(5)
P30 0.01224(11) 0.01164(12) 0.01286(12) -0.00035(9) 0.00268(9) 0.00023(9)
N1 0.0118(4) 0.0115(4) 0.0142(4) 0.0014(3) 0.0030(3) 0.0017(3)
C1 0.0130(4) 0.0128(4) 0.0116(4) -0.0002(3) 0.0033(4) 0.0005(4)
C2 0.0161(5) 0.0129(5) 0.0179(5) 0.0029(4) 0.0056(4) 0.0005(4)
C3 0.0166(5) 0.0161(5) 0.0239(6) 0.0035(4) 0.0077(4) -0.0020(4)
C4 0.0122(5) 0.0195(5) 0.0246(6) 0.0026(4) 0.0051(4) -0.0014(4)
C5 0.0119(4) 0.0170(5) 0.0187(5) 0.0025(4) 0.0029(4) 0.0008(4)
C6 0.0120(4) 0.0129(4) 0.0115(4) 0.0006(3) 0.0031(3) 0.0005(3)
N7 0.0118(4) 0.0117(4) 0.0120(4) 0.0021(3) 0.0029(3) 0.0012(3)
C8 0.0099(4) 0.0120(4) 0.0146(5) 0.0023(4) 0.0026(3) 0.0006(3)
C9 0.0164(5) 0.0161(5) 0.0145(5) 0.0019(4) 0.0042(4) 0.0016(4)
C10 0.0222(5) 0.0204(6) 0.0169(5) 0.0061(4) 0.0042(4) 0.0028(4)
C11 0.0195(5) 0.0186(6) 0.0260(6) 0.0087(5) 0.0047(5) 0.0060(4)
C12 0.0227(6) 0.0199(6) 0.0255(6) 0.0036(5) 0.0093(5) 0.0093(5)
C13 0.0207(5) 0.0202(5) 0.0173(5) 0.0028(4) 0.0075(4) 0.0071(4)
N14 0.0117(4) 0.0114(4) 0.0148(4) 0.0014(3) 0.0036(3) 0.0015(3)
C14 0.0123(4) 0.0133(4) 0.0117(4) 0.0005(4) 0.0026(4) 0.0002(4)
C15 0.0161(5) 0.0153(5) 0.0171(5) 0.0033(4) 0.0048(4) 0.0006(4)
C16 0.0188(5) 0.0209(5) 0.0191(5) 0.0069(4) 0.0075(4) 0.0004(4)
C17 0.0166(5) 0.0246(6) 0.0179(5) 0.0039(4) 0.0079(4) 0.0036(4)
C18 0.0154(5) 0.0181(5) 0.0161(5) 0.0020(4) 0.0060(4) 0.0045(4)
C19 0.0124(4) 0.0133(5) 0.0116(4) 0.0002(4) 0.0032(3) 0.0007(4)
N20 0.0116(4) 0.0106(4) 0.0132(4) 0.0009(3) 0.0033(3) 0.0012(3)
C21 0.0144(4) 0.0131(5) 0.0140(5) 0.0021(4) 0.0062(4) 0.0040(4)
C22 0.0213(5) 0.0137(5) 0.0181(5) -0.0003(4) 0.0083(4) 0.0027(4)
C23 0.0336(7) 0.0139(5) 0.0297(7) 0.0041(5) 0.0173(6) 0.0058(5)
C24 0.0315(7) 0.0242(6) 0.0295(7) 0.0139(5) 0.0176(6) 0.0163(5)
C25 0.0189(5) 0.0327(7) 0.0229(6) 0.0092(5) 0.0068(5) 0.0118(5)
C26 0.0148(5) 0.0216(6) 0.0199(5) 0.0032(4) 0.0046(4) 0.0047(4)
C31 0.0158(5) 0.0121(5) 0.0180(5) -0.0007(4) 0.0032(4) -0.0011(4)
C32 0.0160(5) 0.0139(5) 0.0179(5) -0.0003(4) 0.0030(4) -0.0008(4)
C33 0.0186(5) 0.0165(5) 0.0256(6) 0.0010(4) 0.0071(5) -0.0019(4)
C34 0.0193(6) 0.0278(7) 0.0329(7) 0.0005(5) 0.0102(5) -0.0014(5)
C41 0.0158(5) 0.0135(5) 0.0145(5) 0.0007(4) 0.0021(4) 0.0014(4)
C42 0.0215(5) 0.0172(5) 0.0146(5) 0.0000(4) 0.0017(4) 0.0006(4)
C43 0.0283(6) 0.0223(6) 0.0188(6) 0.0002(5) -0.0034(5) 0.0031(5)
C44 0.0353(8) 0.0337(8) 0.0205(6) -0.0018(5) -0.0038(5) 0.0015(6)
C51 0.0158(5) 0.0150(5) 0.0167(5) -0.0019(4) 0.0047(4) 0.0019(4)
C52 0.0187(5) 0.0180(5) 0.0184(5) -0.0017(4) 0.0081(4) 0.0013(4)
C53 0.0163(5) 0.0238(6) 0.0186(5) 0.0015(4) 0.0059(4) 0.0036(4)
C54 0.0239(6) 0.0319(7) 0.0333(7) 0.0025(6) 0.0138(6) 0.0000(5)
P60 0.01915(14) 0.01639(14) 0.01509(13) 0.00122(10) 0.00150(11) -0.00293(11)
F61 0.0503(6) 0.0323(5) 0.0363(5) -0.0154(4) 0.0237(4) -0.0104(4)
F62 0.0276(4) 0.0210(4) 0.0415(5) -0.0074(3) 0.0107(4) 0.0012(3)
F63 0.0386(5) 0.0278(4) 0.0233(4) 0.0110(3) 0.0089(3) 0.0078(4)
F64 0.0177(3) 0.0350(5) 0.0294(4) -0.0042(3) 0.0024(3) -0.0038(3)
F65 0.0385(5) 0.0391(5) 0.0260(4) 0.0165(4) -0.0041(4) -0.0150(4)
F66 0.0234(4) 0.0324(5) 0.0353(5) 0.0026(4) 0.0006(3) -0.0131(3)

loop_
_atom_site_label
_atom_site_type_symbol
_atom_site_fract_x
_atom_site_fract_y
_atom_site_fract_z
_atom_site_U_iso_or_equiv
_atom_site_thermal_displace_type
_atom_site_occupancy
_atom_site_calc_flag
_atom_site_refinement_flags
_atom_site_disorder_group
Fe1 Fe 0.055274(13) 0.423093(8) 0.356370(9) 0.01047(4) Uani 1 d . .
P30 P -0.01404(3) 0.371392(14) 0.22727(2) 0.01246(5) Uani 1 d . .
N1 N 0.09148(8) 0.50343(5) 0.31091(6) 0.0127(2) Uani 1 d . .
H1 H 0.0409(15) 0.5317(9) 0.2814(10) 0.026(4) Uiso 1 d . .
C1 C 0.20897(10) 0.51740(5) 0.32123(7) 0.0125(2) Uani 1 d . .
C2 C 0.25643(10) 0.57402(6) 0.28951(7) 0.0155(2) Uani 1 d . .
H2 H 0.20495(10) 0.60594(6) 0.25675(7) 0.019 Uiso 1 calc R .
C3 C 0.38022(11) 0.58057(6) 0.30834(8) 0.0185(2) Uani 1 d . .
H3 H 0.41272(11) 0.61731(6) 0.28776(8) 0.022 Uiso 1 calc R .
C4 C 0.45937(10) 0.53239(6) 0.35856(8) 0.0188(2) Uani 1 d . .
H4 H 0.54281(10) 0.53882(6) 0.37139(8) 0.023 Uiso 1 calc R .
C5 C 0.41580(10) 0.47639(6) 0.38876(7) 0.0162(2) Uani 1 d . .
H5 H 0.46886(10) 0.44498(6) 0.42125(7) 0.019 Uiso 1 calc R .
C6 C 0.28850(9) 0.46741(5) 0.36945(6) 0.0122(2) Uani 1 d . .
N7 N 0.22742(8) 0.41542(5) 0.39201(6) 0.0120(2) Uani 1 d . .
C8 C 0.29914(9) 0.36100(5) 0.43772(7) 0.0123(2) Uani 1 d . .
C9 C 0.30683(10) 0.35209(6) 0.52058(7) 0.0157(2) Uani 1 d . .
H9 H 0.26475(10) 0.38077(6) 0.54610(7) 0.019 Uiso 1 calc R .
C10 C 0.37789(11) 0.29999(6) 0.56519(8) 0.0202(2) Uani 1 d . .
H10 H 0.38373(11) 0.29426(6) 0.62076(8) 0.024 Uiso 1 calc R .
C11 C 0.43996(11) 0.25659(6) 0.52748(8) 0.0218(2) Uani 1 d . .
H11 H 0.48724(11) 0.22188(6) 0.55759(8) 0.026 Uiso 1 calc R .
C12 C 0.43125(12) 0.26519(7) 0.44467(8) 0.0222(2) Uani 1 d . .
H12 H 0.47208(12) 0.23584(7) 0.41904(8) 0.027 Uiso 1 calc R .
C13 C 0.36166(11) 0.31754(6) 0.39973(8) 0.0190(2) Uani 1 d . .
H13 H 0.35689(11) 0.32351(6) 0.34436(8) 0.023 Uiso 1 calc R .
N14 N 0.02739(8) 0.35046(5) 0.41886(6) 0.0127(2) Uani 1 d . .
H14 H 0.0688(16) 0.3137(9) 0.4310(11) 0.031(5) Uiso 1 d . .
C14 C -0.07198(10) 0.35335(6) 0.44509(7) 0.0127(2) Uani 1 d . .
C15 C -0.11450(10) 0.30340(6) 0.49019(7) 0.0162(2) Uani 1 d . .
H15 H -0.07501(10) 0.26199(6) 0.50243(7) 0.019 Uiso 1 calc R .
C16 C -0.21499(11) 0.31734(6) 0.51544(8) 0.0192(2) Uani 1 d . .
H16 H -0.24365(11) 0.28477(6) 0.54474(8) 0.023 Uiso 1 calc R .
C17 C -0.27608(11) 0.38045(6) 0.49773(7) 0.0191(2) Uani 1 d . .
H17 H -0.34201(11) 0.38913(6) 0.51743(7) 0.023 Uiso 1 calc R .
C18 C -0.23922(10) 0.42893(6) 0.45189(7) 0.0162(2) Uani 1 d . .
H18 H -0.28054(10) 0.46983(6) 0.43987(7) 0.019 Uiso 1 calc R .
C19 C -0.13742(10) 0.41573(5) 0.42323(7) 0.0125(2) Uani 1 d . .
N20 N -0.08811(8) 0.45658(5) 0.37695(6) 0.0119(2) Uani 1 d . .
C21 C -0.15125(10) 0.51739(6) 0.34292(7) 0.0134(2) Uani 1 d . .
C22 C -0.09566(11) 0.57996(6) 0.36557(7) 0.0171(2) Uani 1 d . .
H22 H -0.02066(11) 0.58246(6) 0.40554(7) 0.021 Uiso 1 calc R .
C23 C -0.15277(13) 0.63872(6) 0.32817(9) 0.0240(3) Uani 1 d . .
H23 H -0.11588(13) 0.68048(6) 0.34349(9) 0.029 Uiso 1 calc R .
C24 C -0.26430(13) 0.63531(7) 0.26821(9) 0.0266(3) Uani 1 d . .
H24 H -0.30124(13) 0.67458(7) 0.24250(9) 0.032 Uiso 1 calc R .
C25 C -0.32063(12) 0.57323(7) 0.24670(8) 0.0247(3) Uani 1 d . .
H25 H -0.39602(12) 0.57105(7) 0.20709(8) 0.030 Uiso 1 calc R .
C26 C -0.26491(11) 0.51399(6) 0.28409(8) 0.0189(2) Uani 1 d . .
H26 H -0.30329(11) 0.47246(6) 0.26989(8) 0.023 Uiso 1 calc R .
C31 C -0.10954(10) 0.29780(6) 0.22727(7) 0.0157(2) Uani 1 d . .
H31A H -0.12485(10) 0.27473(6) 0.17463(7) 0.019 Uiso 1 calc R .
H31B H -0.06584(10) 0.26678(6) 0.27006(7) 0.019 Uiso 1 calc R .
C32 C -0.23143(10) 0.31525(6) 0.24169(7) 0.0164(2) Uani 1 d . .
H32A H -0.21703(10) 0.34277(6) 0.29108(7) 0.020 Uiso 1 calc R .
H32B H -0.27983(10) 0.34162(6) 0.19541(7) 0.020 Uiso 1 calc R .
C33 C -0.30175(11) 0.25209(6) 0.25140(8) 0.0201(2) Uani 1 d . .
H33A H -0.32656(11) 0.22806(6) 0.19917(8) 0.024 Uiso 1 calc R .
H33B H -0.24887(11) 0.22247(6) 0.29198(8) 0.024 Uiso 1 calc R .
C34 C -0.41331(12) 0.26840(7) 0.27830(9) 0.0261(3) Uani 1 d . .
H34A H -0.45460(12) 0.22722(7) 0.28359(9) 0.039 Uiso 1 calc R .
H34B H -0.46680(12) 0.29695(7) 0.23776(9) 0.039 Uiso 1 calc R .
H34C H -0.38912(12) 0.29136(7) 0.33055(9) 0.039 Uiso 1 calc R .
C41 C -0.10292(10) 0.42716(6) 0.14610(7) 0.0151(2) Uani 1 d . .
H41A H -0.16471(10) 0.44920(6) 0.16553(7) 0.018 Uiso 1 calc R .
H41B H -0.04998(10) 0.46208(6) 0.13576(7) 0.018 Uiso 1 calc R .
C42 C -0.16477(11) 0.39077(6) 0.06447(7) 0.0185(2) Uani 1 d . .
H42A H -0.10296(11) 0.37046(6) 0.04352(7) 0.022 Uiso 1 calc R .
H42B H -0.21528(11) 0.35463(6) 0.07497(7) 0.022 Uiso 1 calc R .
C43 C -0.24265(13) 0.43773(7) -0.00103(8) 0.0253(3) Uani 1 d . .
H43A H -0.29824(13) 0.46222(7) 0.02195(8) 0.030 Uiso 1 calc R .
H43B H -0.19089(13) 0.47052(7) -0.01688(8) 0.030 Uiso 1 calc R .
C44 C -0.31470(15) 0.39901(8) -0.07710(9) 0.0324(3) Uani 1 d . .
H44A H -0.36266(15) 0.43011(8) -0.11702(9) 0.049 Uiso 1 calc R .
H44B H -0.36712(15) 0.36708(8) -0.06177(9) 0.049 Uiso 1 calc R .
H44C H -0.25985(15) 0.37538(8) -0.10057(9) 0.049 Uiso 1 calc R .
C51 C 0.10791(10) 0.33766(6) 0.18995(7) 0.0158(2) Uani 1 d . .
H51A H 0.15664(10) 0.30709(6) 0.23133(7) 0.019 Uiso 1 calc R .
H51B H 0.07211(10) 0.31144(6) 0.14035(7) 0.019 Uiso 1 calc R .
C52 C 0.19148(11) 0.39126(6) 0.17050(8) 0.0178(2) Uani 1 d . .
H52A H 0.14642(11) 0.41723(6) 0.12275(8) 0.021 Uiso 1 calc R .
H52B H 0.21786(11) 0.42207(6) 0.21692(8) 0.021 Uiso 1 calc R .
C53 C 0.30249(11) 0.36004(6) 0.15314(8) 0.0194(2) Uani 1 d . .
H53A H 0.34302(11) 0.33055(6) 0.19865(8) 0.023 Uiso 1 calc R .
H53B H 0.27629(11) 0.33259(6) 0.10359(8) 0.023 Uiso 1 calc R .
C54 C 0.39218(13) 0.41295(8) 0.14177(10) 0.0285(3) Uani 1 d . .
H54A H 0.46026(13) 0.39086(8) 0.13102(10) 0.043 Uiso 1 calc R .
H54B H 0.41981(13) 0.43967(8) 0.19108(10) 0.043 Uiso 1 calc R .
H54C H 0.35309(13) 0.44171(8) 0.09603(10) 0.043 Uiso 1 calc R .
P60 P -0.08381(3) 0.64653(2) 0.09570(2) 0.01762(6) Uani 1 d . .
F61 F -0.04794(9) 0.58787(5) 0.04258(6) 0.0373(2) Uani 1 d . .
F62 F -0.11804(8) 0.70649(4) 0.14900(6) 0.0299(2) Uani 1 d . .
F63 F -0.05872(8) 0.59677(4) 0.17386(5) 0.0299(2) Uani 1 d . .
F64 F 0.05584(7) 0.67083(4) 0.12615(5) 0.0283(2) Uani 1 d . .
F65 F -0.10595(9) 0.69776(5) 0.01847(5) 0.0374(2) Uani 1 d . .
F66 F -0.22174(8) 0.62340(5) 0.06564(6) 0.0321(2) Uani 1 d . .

loop_
_atom_type_symbol
_atom_type_description
_atom_type_scat_dispersion_real
_atom_type_scat_dispersion_imag
_atom_type_scat_source
C C 0.0033 0.0016 'International Tables Vol C Tables 4.2.6.8 and 6.1.1.4'
H H 0.0000 0.0000 'International Tables Vol C Tables 4.2.6.8 and 6.1.1.4'
N N 0.0061 0.0033 'International Tables Vol C Tables 4.2.6.8 and 6.1.1.4'
F F 0.0171 0.0103 'International Tables Vol C Tables 4.2.6.8 and 6.1.1.4'
P P 0.1023 0.0942 'International Tables Vol C Tables 4.2.6.8 and 6.1.1.4'
Fe Fe 0.3463 0.8444 'International Tables Vol C Tables 4.2.6.8 and 6.1.1.4'

loop_
_geom_angle_atom_site_label_1
_geom_angle_atom_site_label_2
_geom_angle_atom_site_label_3
_geom_angle
_geom_angle_site_symmetry_1
_geom_angle_site_symmetry_3
_geom_angle_publ_flag
N1 Fe1 N14 170.31(4) . . ?
N1 Fe1 N7 82.00(4) . . ?
N14 Fe1 N7 95.44(4) . . ?
N1 Fe1 N20 95.15(4) . . ?
N14 Fe1 N20 82.06(4) . . ?
N7 Fe1 N20 148.14(4) . . ?
N1 Fe1 P30 92.49(3) . . ?
N14 Fe1 P30 97.19(3) . . ?
N7 Fe1 P30 107.58(3) . . ?
N20 Fe1 P30 104.24(3) . . ?
C31 P30 C41 106.04(5) . . ?
C31 P30 C51 103.50(5) . . ?
C41 P30 C51 106.22(5) . . ?
C31 P30 Fe1 113.03(4) . . ?
C41 P30 Fe1 113.82(4) . . ?
C51 P30 Fe1 113.38(4) . . ?
C1 N1 Fe1 117.40(7) . . ?
N1 C1 C2 126.77(10) . . ?
N1 C1 C6 112.68(9) . . ?
C2 C1 C6 120.54(10) . . ?
C3 C2 C1 118.38(10) . . ?
C2 C3 C4 121.21(11) . . ?
C5 C4 C3 121.60(10) . . ?
C4 C5 C6 118.73(10) . . ?
N7 C6 C5 127.90(10) . . ?
N7 C6 C1 112.62(9) . . ?
C5 C6 C1 119.48(10) . . ?
C6 N7 C8 116.96(9) . . ?
C6 N7 Fe1 115.26(7) . . ?
C8 N7 Fe1 127.76(7) . . ?
C9 C8 C13 119.87(10) . . ?
C9 C8 N7 119.68(10) . . ?
C13 C8 N7 120.44(10) . . ?
C8 C9 C10 119.65(11) . . ?
C11 C10 C9 120.58(11) . . ?
C10 C11 C12 119.67(11) . . ?
C11 C12 C13 120.27(11) . . ?
C12 C13 C8 119.95(11) . . ?
C14 N14 Fe1 117.28(8) . . ?
N14 C14 C15 127.48(10) . . ?
N14 C14 C19 112.63(9) . . ?
C15 C14 C19 119.89(10) . . ?
C16 C15 C14 118.81(11) . . ?
C15 C16 C17 121.39(11) . . ?
C18 C17 C16 121.03(11) . . ?
C17 C18 C19 119.13(10) . . ?
N20 C19 C18 127.89(10) . . ?
N20 C19 C14 112.48(9) . . ?
C18 C19 C14 119.61(10) . . ?
C19 N20 C21 118.72(9) . . ?
C19 N20 Fe1 115.45(7) . . ?
C21 N20 Fe1 125.65(7) . . ?
C22 C21 C26 119.91(10) . . ?
C22 C21 N20 119.65(10) . . ?
C26 C21 N20 120.36(10) . . ?
C23 C22 C21 119.81(12) . . ?
C24 C23 C22 120.37(13) . . ?
C25 C24 C23 119.84(12) . . ?
C24 C25 C26 120.40(12) . . ?
C25 C26 C21 119.63(12) . . ?
C32 C31 P30 113.63(8) . . ?
C33 C32 C31 111.92(10) . . ?
C34 C33 C32 112.42(10) . . ?
C42 C41 P30 113.89(8) . . ?
C43 C42 C41 112.92(10) . . ?
C44 C43 C42 111.71(11) . . ?
C52 C51 P30 114.65(8) . . ?
C53 C52 C51 112.14(10) . . ?
C54 C53 C52 112.64(11) . . ?
F66 P60 F61 90.54(5) . . ?
F66 P60 F63 90.57(5) . . ?
F61 P60 F63 90.28(5) . . ?
F66 P60 F62 90.33(5) . . ?
F61 P60 F62 178.97(5) . . ?
F63 P60 F62 90.24(5) . . ?
F66 P60 F64 179.41(5) . . ?
F61 P60 F64 89.91(5) . . ?
F63 P60 F64 89.80(5) . . ?
F62 P60 F64 89.21(5) . . ?
F66 P60 F65 90.84(5) . . ?
F61 P60 F65 90.31(6) . . ?
F63 P60 F65 178.47(5) . . ?
F62 P60 F65 89.14(5) . . ?
F64 P60 F65 88.79(5) . . ?

loop_
_geom_bond_atom_site_label_1
_geom_bond_atom_site_label_2
_geom_bond_distance
_geom_bond_site_symmetry_2
_geom_bond_publ_flag
Fe1 N1 1.8642(9) . ?
Fe1 N14 1.8659(9) . ?
Fe1 N7 1.9022(9) . ?
Fe1 N20 1.9030(9) . ?
Fe1 P30 2.3316(3) . ?
P30 C31 1.8237(11) . ?
P30 C41 1.8245(11) . ?
P30 C51 1.8259(11) . ?
N1 C1 1.3414(14) . ?
C1 C2 1.4182(15) . ?
C1 C6 1.4299(15) . ?
C2 C3 1.373(2) . ?
C3 C4 1.417(2) . ?
C4 C5 1.374(2) . ?
C5 C6 1.4169(15) . ?
C6 N7 1.3614(14) . ?
N7 C8 1.4368(13) . ?
C8 C9 1.390(2) . ?
C8 C13 1.393(2) . ?
C9 C10 1.393(2) . ?
C10 C11 1.386(2) . ?
C11 C12 1.386(2) . ?
C12 C13 1.391(2) . ?
N14 C14 1.3441(14) . ?
C14 C15 1.420(2) . ?
C14 C19 1.4362(15) . ?
C15 C16 1.373(2) . ?
C16 C17 1.421(2) . ?
C17 C18 1.376(2) . ?
C18 C19 1.4176(15) . ?
C19 N20 1.3593(14) . ?
N20 C21 1.4357(14) . ?
C21 C22 1.394(2) . ?
C21 C26 1.396(2) . ?
C22 C23 1.393(2) . ?
C23 C24 1.387(2) . ?
C24 C25 1.386(2) . ?
C25 C26 1.395(2) . ?
C31 C32 1.533(2) . ?
C32 C33 1.523(2) . ?
C33 C34 1.518(2) . ?
C41 C42 1.536(2) . ?
C42 C43 1.521(2) . ?
C43 C44 1.519(2) . ?
C51 C52 1.530(2) . ?
C52 C53 1.523(2) . ?
C53 C54 1.521(2) . ?
P60 F66 1.5872(9) . ?
P60 F61 1.5939(9) . ?
P60 F63 1.6054(8) . ?
P60 F62 1.6067(9) . ?
P60 F64 1.6119(8) . ?
P60 F65 1.6137(9) . ?
